data_4302886
loop_
_publ_author_name
'Zi-Yi Du'
'Yu-Hui Sun'
'Qing-Yan Liu'
'Yong-Rong Xie'
'He-Rui Wen'

_publ_contact_author_address
;
 College of Chemistry and Life Science,
 Gannan Normal University,
 Ganzhou, Jiangxi 341000, P. R. China
;
_publ_contact_author_email ziyidu@gmail.com
_publ_contact_author_fax +86-797-8393670
_publ_contact_author_name 'Dr. Zi-Yi Du'
_publ_contact_author_phone +86-797-8393670
_publ_section_title
;
Octanuclear Aluminum(III) and Iron(III) Phosphonate Cages Encapsulating Two
NaI Ions
;
_journal_name_full 'Inorganic Chemistry'
_journal_page_first 7015
_journal_page_last 7017
_journal_paper_doi 10.1021/ic901130a
_journal_volume 48
_journal_year 2009
_chemical_formula_sum 'C36 H162 Fe8 N12 Na2 O100 P24'
_chemical_formula_weight 3599.84
_chemical_name_systematic
; 
 ? 
;
_space_group_IT_number 205
_symmetry_cell_setting cubic
_symmetry_space_group_name_Hall '-P 2ac 2ab 3'
_symmetry_space_group_name_H-M 'P a -3'
_atom_sites_solution_hydrogens geom
_atom_sites_solution_primary direct
_atom_sites_solution_secondary difmap
_audit_creation_method SHELXL-97
_cell_angle_alpha 90.00
_cell_angle_beta 90.00
_cell_angle_gamma 90.00
_cell_formula_units_Z 4
_cell_length_a 24.453(2)
_cell_length_b 24.453(2)
_cell_length_c 24.453(2)
_cell_measurement_temperature 296(2)
_cell_volume 14622(2)
_computing_cell_refinement 'SAINT (Bruker, 2008)'
_computing_data_collection 'APEX2 (Bruker, 2008)'
_computing_data_reduction 'SAINT (Bruker, 2008)'
_computing_structure_refinement 'SHELXL-97 (Sheldrick, 1997)'
_computing_structure_solution 'SHELXS-97 (Sheldrick, 1990)'
_diffrn_ambient_temperature 296(2)
_diffrn_measured_fraction_theta_full 0.996
_diffrn_measured_fraction_theta_max 0.996
_diffrn_radiation_monochromator graphite
_diffrn_radiation_source 'fine-focus sealed tube'
_diffrn_radiation_type MoK\a
_diffrn_radiation_wavelength 0.71073
_diffrn_reflns_av_R_equivalents 0.0770
_diffrn_reflns_av_sigmaI/netI 0.0231
_diffrn_reflns_limit_h_max 25
_diffrn_reflns_limit_h_min -25
_diffrn_reflns_limit_k_max 25
_diffrn_reflns_limit_k_min -25
_diffrn_reflns_limit_l_max 25
_diffrn_reflns_limit_l_min -25
_diffrn_reflns_number 61008
_diffrn_reflns_theta_full 21.57
_diffrn_reflns_theta_max 21.57
_diffrn_reflns_theta_min 2.76
_exptl_absorpt_coefficient_mu 1.149
_exptl_absorpt_correction_type multi-scan
_exptl_absorpt_process_details 'SADABS (Bruker, 2008)'
_exptl_crystal_colour colourless
_exptl_crystal_density_diffrn 1.635
_exptl_crystal_density_method 'not measured'
_exptl_crystal_description octahedron-like
_exptl_crystal_F_000 7408
_exptl_crystal_size_max 0.18
_exptl_crystal_size_mid 0.12
_exptl_crystal_size_min 0.12
_refine_diff_density_max 0.650
_refine_diff_density_min -0.400
_refine_diff_density_rms 0.105
_refine_ls_extinction_method none
_refine_ls_goodness_of_fit_ref 1.055
_refine_ls_hydrogen_treatment constr
_refine_ls_matrix_type full
_refine_ls_number_parameters 289
_refine_ls_number_reflns 2820
_refine_ls_number_restraints 0
_refine_ls_restrained_S_all 1.055
_refine_ls_R_factor_all 0.0617
_refine_ls_R_factor_gt 0.0488
_refine_ls_shift/su_max 0.000
_refine_ls_shift/su_mean 0.000
_refine_ls_structure_factor_coef Fsqd
_refine_ls_weighting_details 'calc w=1/[\s^2^(Fo^2^)+(0.1015P)^2^+56.3516P] where P=(Fo^2^+2Fc^2^)/3'
_refine_ls_weighting_scheme calc
_refine_ls_wR_factor_gt 0.1475
_refine_ls_wR_factor_ref 0.1614
_reflns_number_gt 2327
_reflns_number_total 2820
_reflns_threshold_expression >2sigma(I)
_cod_data_source_file ic901130a_si_002_1.cif
_cod_data_source_block 2
_cod_database_code 4302886

loop_
_symmetry_equiv_pos_as_xyz
'x, y, z'
'-x+1/2, -y, z+1/2'
'-x, y+1/2, -z+1/2'
'x+1/2, -y+1/2, -z'
'z, x, y'
'z+1/2, -x+1/2, -y'
'-z+1/2, -x, y+1/2'
'-z, x+1/2, -y+1/2'
'y, z, x'
'-y, z+1/2, -x+1/2'
'y+1/2, -z+1/2, -x'
'-y+1/2, -z, x+1/2'
'-x, -y, -z'
'x-1/2, y, -z-1/2'
'x, -y-1/2, z-1/2'
'-x-1/2, y-1/2, z'
'-z, -x, -y'
'-z-1/2, x-1/2, y'
'z-1/2, x, -y-1/2'
'z, -x-1/2, y-1/2'
'-y, -z, -x'
'y, -z-1/2, x-1/2'
'-y-1/2, z-1/2, x'
'y-1/2, z, -x-1/2'

loop_
_atom_site_label
_atom_site_type_symbol
_atom_site_fract_x
_atom_site_fract_y
_atom_site_fract_z
_atom_site_U_iso_or_equiv
_atom_site_adp_type
_atom_site_occupancy
_atom_site_symmetry_multiplicity
_atom_site_calc_flag
_atom_site_refinement_flags
_atom_site_disorder_assembly
_atom_site_disorder_group
Fe1 Fe 0.14590(4) 0.14590(4) 0.14590(4) 0.0272(5) Uani 1 3 d S . .
Fe2 Fe 0.08125(4) -0.07041(4) 0.11826(4) 0.0240(3) Uani 1 1 d . . .
Na1 Na 0.07251(9) 0.07251(9) 0.07251(9) 0.0265(10) Uani 1 3 d S . .
P1 P 0.13942(7) 0.02087(7) 0.19439(7) 0.0294(5) Uani 1 1 d . . .
P2 P 0.25151(8) 0.07300(8) 0.16526(8) 0.0370(5) Uani 1 1 d . . .
P3 P 0.13346(6) -0.03004(6) 0.00738(7) 0.0227(4) Uani 1 1 d . . .
P4 P 0.19222(7) -0.12529(7) 0.06225(7) 0.0298(5) Uani 1 1 d . . .
N1 N 0.2421(3) -0.0111(3) 0.2412(3) 0.0553(18) Uani 1 1 d . . .
N2 N 0.2446(2) -0.0467(3) -0.0076(2) 0.0423(15) Uani 1 1 d . . .
C1 C 0.2111(3) 0.0331(3) 0.2140(3) 0.0402(18) Uani 1 1 d . . .
H1A H 0.2067 0.0593 0.2440 0.048 Uiso 1 1 calc R . .
C2 C 0.2123(4) -0.0368(4) 0.2880(4) 0.073(3) Uani 1 1 d . . .
H2A H 0.1998 -0.0088 0.3125 0.109 Uiso 1 1 calc R . .
H2B H 0.2364 -0.0611 0.3071 0.109 Uiso 1 1 calc R . .
H2C H 0.1814 -0.0569 0.2744 0.109 Uiso 1 1 calc R . .
C3 C 0.2609(4) -0.0541(4) 0.2010(4) 0.070(3) Uani 1 1 d . . .
H3A H 0.2804 -0.0368 0.1716 0.106 Uiso 1 1 calc R . .
H3B H 0.2298 -0.0732 0.1867 0.106 Uiso 1 1 calc R . .
H3C H 0.2846 -0.0795 0.2193 0.106 Uiso 1 1 calc R . .
C4 C 0.1995(3) -0.0557(3) 0.0336(3) 0.0300(16) Uani 1 1 d . . .
H4A H 0.2086 -0.0322 0.0647 0.036 Uiso 1 1 calc R . .
C5 C 0.3001(3) -0.0562(4) 0.0172(4) 0.074(3) Uani 1 1 d . . .
H5A H 0.3277 -0.0506 -0.0102 0.111 Uiso 1 1 calc R . .
H5B H 0.3023 -0.0930 0.0306 0.111 Uiso 1 1 calc R . .
H5C H 0.3058 -0.0310 0.0468 0.111 Uiso 1 1 calc R . .
C6 C 0.2383(4) -0.0769(4) -0.0609(3) 0.059(2) Uani 1 1 d . . .
H6A H 0.2029 -0.0694 -0.0761 0.089 Uiso 1 1 calc R . .
H6B H 0.2419 -0.1155 -0.0546 0.089 Uiso 1 1 calc R . .
H6C H 0.2661 -0.0651 -0.0860 0.089 Uiso 1 1 calc R . .
O1 O 0.12765(18) 0.06675(17) 0.15426(17) 0.0312(11) Uani 1 1 d . . .
O2 O 0.13525(17) -0.03543(17) 0.16870(18) 0.0312(11) Uani 1 1 d . . .
O3 O 0.10509(19) 0.02610(18) 0.24563(18) 0.0382(12) Uani 1 1 d . . .
O4 O 0.30879(19) 0.0737(2) 0.1851(2) 0.0485(14) Uani 1 1 d . . .
O5 O 0.2470(2) 0.04345(19) 0.1098(2) 0.0454(13) Uani 1 1 d . . .
H5D H 0.2456 0.0661 0.0852 0.068 Uiso 1 1 calc R . .
O6 O 0.22367(17) 0.12906(18) 0.16379(19) 0.0353(11) Uani 1 1 d . . .
O7 O 0.11084(17) -0.07451(16) -0.02829(17) 0.0277(11) Uani 1 1 d . . .
O8 O 0.09895(17) -0.01889(16) 0.05818(16) 0.0258(10) Uani 1 1 d . . .
O9 O 0.14788(16) 0.02222(17) -0.02206(16) 0.0256(10) Uani 1 1 d . . .
O10 O 0.13949(17) -0.12219(18) 0.09334(18) 0.0328(11) Uani 1 1 d . . .
O11 O 0.23942(19) -0.1316(2) 0.10418(19) 0.0418(12) Uani 1 1 d . . .
H11A H 0.2625 -0.1526 0.0919 0.063 Uiso 1 1 calc R . .
O12 O 0.19488(18) -0.16749(17) 0.01792(18) 0.0338(11) Uani 1 1 d . . .
O1W O 0.06419(18) -0.12450(18) 0.18164(18) 0.0346(11) Uani 1 1 d . . .
O2W O 0.0505(2) -0.0649(2) 0.2750(2) 0.0625(16) Uani 1 1 d . . .
O3W O 0.3013(5) -0.1605(5) 0.3045(6) 0.198(6) Uani 1 1 d . . .
O4W O 0.1883(8) -0.1883(8) 0.3117(8) 0.241(14) Uani 1 3 d S . .
O5W O 0.2106(9) 0.1337(10) 0.3124(9) 0.164(10) Uani 0.50 1 d P . .
O6W O 0.0634(18) -0.1130(10) 0.3769(9) 0.33(2) Uani 0.50 1 d P . .
O7W O 0.1277(16) 0.097(2) 0.3819(15) 0.26(3) Uani 0.33 1 d P . .

loop_
_atom_site_aniso_label
_atom_site_aniso_U_11
_atom_site_aniso_U_22
_atom_site_aniso_U_33
_atom_site_aniso_U_23
_atom_site_aniso_U_13
_atom_site_aniso_U_12
Fe1 0.0272(5) 0.0272(5) 0.0272(5) -0.0032(4) -0.0032(4) -0.0032(4)
Fe2 0.0244(6) 0.0236(5) 0.0240(6) 0.0014(4) -0.0021(4) 0.0004(4)
Na1 0.0265(10) 0.0265(10) 0.0265(10) -0.0027(10) -0.0027(10) -0.0027(10)
P1 0.0298(10) 0.0295(10) 0.0289(10) 0.0005(8) -0.0056(8) -0.0025(8)
P2 0.0321(11) 0.0395(11) 0.0394(11) -0.0005(9) -0.0083(9) -0.0014(8)
P3 0.0203(9) 0.0230(9) 0.0249(9) -0.0006(7) -0.0010(7) 0.0003(7)
P4 0.0301(10) 0.0281(10) 0.0311(10) -0.0017(8) -0.0047(8) 0.0069(8)
N1 0.050(4) 0.061(4) 0.055(4) 0.015(4) -0.013(3) -0.011(4)
N2 0.016(3) 0.062(4) 0.049(4) 0.003(3) 0.001(3) 0.000(3)
C1 0.036(4) 0.045(4) 0.039(4) 0.005(3) -0.013(3) -0.001(3)
C2 0.062(6) 0.096(7) 0.060(6) 0.037(5) -0.014(5) -0.009(5)
C3 0.077(7) 0.067(6) 0.067(6) -0.012(5) -0.015(5) 0.010(5)
C4 0.025(4) 0.035(4) 0.030(4) 0.000(3) -0.003(3) 0.005(3)
C5 0.023(4) 0.113(8) 0.085(7) 0.023(6) 0.000(4) 0.001(5)
C6 0.060(6) 0.074(6) 0.043(5) -0.006(4) 0.021(4) 0.003(5)
O1 0.032(3) 0.030(3) 0.032(3) 0.000(2) -0.007(2) -0.004(2)
O2 0.026(2) 0.030(3) 0.038(3) 0.000(2) -0.010(2) 0.0011(19)
O3 0.046(3) 0.034(3) 0.035(3) -0.001(2) -0.001(2) -0.001(2)
O4 0.032(3) 0.061(3) 0.053(3) 0.005(3) -0.011(2) -0.004(2)
O5 0.058(3) 0.038(3) 0.040(3) 0.000(2) -0.006(3) 0.005(2)
O6 0.030(3) 0.034(3) 0.042(3) -0.001(2) -0.008(2) -0.006(2)
O7 0.027(2) 0.026(2) 0.031(2) -0.004(2) -0.003(2) 0.0007(19)
O8 0.027(2) 0.023(2) 0.027(2) 0.0016(19) 0.0014(19) 0.0033(19)
O9 0.021(2) 0.029(2) 0.027(2) 0.0069(19) -0.0024(18) -0.0040(19)
O10 0.032(3) 0.029(3) 0.038(3) 0.002(2) 0.003(2) 0.007(2)
O11 0.038(3) 0.046(3) 0.041(3) -0.005(2) -0.012(2) 0.016(2)
O12 0.035(3) 0.029(3) 0.037(3) -0.007(2) -0.008(2) 0.012(2)
O1W 0.039(3) 0.033(3) 0.032(3) 0.012(2) -0.006(2) -0.002(2)
O2W 0.071(4) 0.063(4) 0.054(4) -0.002(3) 0.005(3) -0.010(3)
O3W 0.177(11) 0.158(10) 0.258(15) -0.085(10) -0.108(11) 0.028(9)
O4W 0.241(14) 0.241(14) 0.241(14) 0.089(17) -0.089(17) -0.089(17)
O5W 0.143(17) 0.22(2) 0.126(16) -0.037(16) -0.083(14) 0.057(17)
O6W 0.77(7) 0.130(19) 0.079(14) 0.054(13) -0.01(3) -0.17(3)
O7W 0.16(3) 0.49(8) 0.14(3) 0.13(4) -0.07(3) 0.10(4)

loop_
_atom_type_symbol
_atom_type_description
_atom_type_scat_dispersion_real
_atom_type_scat_dispersion_imag
_atom_type_scat_source
C C 0.0033 0.0016 'International Tables Vol C Tables 4.2.6.8 and 6.1.1.4'
H H 0.0000 0.0000 'International Tables Vol C Tables 4.2.6.8 and 6.1.1.4'
N N 0.0061 0.0033 'International Tables Vol C Tables 4.2.6.8 and 6.1.1.4'
O O 0.0106 0.0060 'International Tables Vol C Tables 4.2.6.8 and 6.1.1.4'
Na Na 0.0362 0.0249 'International Tables Vol C Tables 4.2.6.8 and 6.1.1.4'
Fe Fe 0.3463 0.8444 'International Tables Vol C Tables 4.2.6.8 and 6.1.1.4'
P P 0.1023 0.0942 'International Tables Vol C Tables 4.2.6.8 and 6.1.1.4'

loop_
_geom_angle_atom_site_label_1
_geom_angle_atom_site_label_2
_geom_angle_atom_site_label_3
_geom_angle
_geom_angle_site_symmetry_1
_geom_angle_site_symmetry_3
_geom_angle_publ_flag
O6 Fe1 O6 91.89(18) 5 . ?
O6 Fe1 O6 91.89(18) 5 9 ?
O6 Fe1 O6 91.89(18) . 9 ?
O6 Fe1 O1 93.95(18) 5 9 ?
O6 Fe1 O1 173.96(19) . 9 ?
O6 Fe1 O1 89.46(18) 9 9 ?
O6 Fe1 O1 173.95(19) 5 . ?
O6 Fe1 O1 89.46(18) . . ?
O6 Fe1 O1 93.95(18) 9 . ?
O1 Fe1 O1 84.57(19) 9 . ?
O6 Fe1 O1 89.46(18) 5 5 ?
O6 Fe1 O1 93.95(18) . 5 ?
O6 Fe1 O1 173.96(19) 9 5 ?
O1 Fe1 O1 84.57(19) 9 5 ?
O1 Fe1 O1 84.57(19) . 5 ?
O6 Fe1 Na1 123.91(13) 5 . ?
O6 Fe1 Na1 123.91(13) . . ?
O6 Fe1 Na1 123.92(13) 9 . ?
O1 Fe1 Na1 50.98(13) 9 . ?
O1 Fe1 Na1 50.98(13) . . ?
O1 Fe1 Na1 50.98(13) 5 . ?
O7 Fe2 O8 93.48(17) 17 . ?
O7 Fe2 O2 173.99(18) 17 . ?
O8 Fe2 O2 92.35(18) . . ?
O7 Fe2 O10 89.12(18) 17 . ?
O8 Fe2 O10 91.21(17) . . ?
O2 Fe2 O10 89.34(18) . . ?
O7 Fe2 O9 91.10(17) 17 9 ?
O8 Fe2 O9 92.88(17) . 9 ?
O2 Fe2 O9 90.02(17) . 9 ?
O10 Fe2 O9 175.88(18) . 9 ?
O7 Fe2 O1W 87.31(17) 17 . ?
O8 Fe2 O1W 178.95(18) . . ?
O2 Fe2 O1W 86.84(17) . . ?
O10 Fe2 O1W 88.12(18) . . ?
O9 Fe2 O1W 87.79(17) 9 . ?
O8 Na1 O8 99.23(17) . 9 ?
O8 Na1 O8 99.24(17) . 5 ?
O8 Na1 O8 99.24(17) 9 5 ?
O8 Na1 O1 107.11(15) . 5 ?
O8 Na1 O1 152.29(18) 9 5 ?
O8 Na1 O1 85.09(15) 5 5 ?
O8 Na1 O1 85.10(15) . . ?
O8 Na1 O1 107.10(15) 9 . ?
O8 Na1 O1 152.29(18) 5 . ?
O1 Na1 O1 67.59(19) 5 . ?
O8 Na1 O1 152.29(18) . 9 ?
O8 Na1 O1 85.10(15) 9 9 ?
O8 Na1 O1 107.11(15) 5 9 ?
O1 Na1 O1 67.59(19) 5 9 ?
O1 Na1 O1 67.59(19) . 9 ?
O8 Na1 Fe1 118.41(13) . . ?
O8 Na1 Fe1 118.41(13) 9 . ?
O8 Na1 Fe1 118.41(13) 5 . ?
O1 Na1 Fe1 39.96(12) 5 . ?
O1 Na1 Fe1 39.96(12) . . ?
O1 Na1 Fe1 39.96(12) 9 . ?
O8 Na1 P3 79.57(12) . 9 ?
O8 Na1 P3 24.31(10) 9 9 ?
O8 Na1 P3 116.44(16) 5 9 ?
O1 Na1 P3 156.65(16) 5 9 ?
O1 Na1 P3 91.27(11) . 9 ?
O1 Na1 P3 95.87(11) 9 9 ?
Fe1 Na1 P3 116.96(7) . 9 ?
O8 Na1 P3 24.31(10) . . ?
O8 Na1 P3 116.44(16) 9 . ?
O8 Na1 P3 79.57(12) 5 . ?
O1 Na1 P3 91.27(11) 5 . ?
O1 Na1 P3 95.87(11) . . ?
O1 Na1 P3 156.65(16) 9 . ?
Fe1 Na1 P3 116.96(7) . . ?
P3 Na1 P3 101.05(8) 9 . ?
O8 Na1 P3 116.44(16) . 5 ?
O8 Na1 P3 79.58(12) 9 5 ?
O8 Na1 P3 24.31(10) 5 5 ?
O1 Na1 P3 95.87(11) 5 5 ?
O1 Na1 P3 156.65(16) . 5 ?
O1 Na1 P3 91.27(11) 9 5 ?
Fe1 Na1 P3 116.96(7) . 5 ?
P3 Na1 P3 101.05(8) 9 5 ?
P3 Na1 P3 101.05(8) . 5 ?
O3 P1 O2 112.5(3) . . ?
O3 P1 O1 111.6(3) . . ?
O2 P1 O1 113.0(2) . . ?
O3 P1 C1 107.4(3) . . ?
O2 P1 C1 108.6(3) . . ?
O1 P1 C1 103.2(3) . . ?
O4 P2 O6 114.6(3) . . ?
O4 P2 O5 111.2(3) . . ?
O6 P2 O5 111.6(3) . . ?
O4 P2 C1 107.7(3) . . ?
O6 P2 C1 104.6(3) . . ?
O5 P2 C1 106.5(3) . . ?
O7 P3 O9 115.0(2) . . ?
O7 P3 O8 113.5(2) . . ?
O9 P3 O8 111.5(2) . . ?
O7 P3 C4 106.1(3) . . ?
O9 P3 C4 104.4(3) . . ?
O8 P3 C4 105.2(3) . . ?
O7 P3 Na1 131.33(18) . . ?
O9 P3 Na1 72.20(17) . . ?
O8 P3 Na1 39.40(15) . . ?
C4 P3 Na1 118.9(2) . . ?
O12 P4 O10 116.0(3) . . ?
O12 P4 O11 112.2(3) . . ?
O10 P4 O11 108.0(3) . . ?
O12 P4 C4 110.8(3) . . ?
O10 P4 C4 103.3(3) . . ?
O11 P4 C4 105.7(3) . . ?
C1 N1 C2 113.6(7) . . ?
C1 N1 C3 111.9(6) . . ?
C2 N1 C3 110.8(7) . . ?
C5 N2 C6 111.4(7) . . ?
C5 N2 C4 111.7(6) . . ?
C6 N2 C4 115.5(6) . . ?
N1 C1 P2 114.0(5) . . ?
N1 C1 P1 119.1(5) . . ?
P2 C1 P1 115.5(4) . . ?
N2 C4 P3 111.0(4) . . ?
N2 C4 P4 117.3(4) . . ?
P3 C4 P4 111.1(3) . . ?
P1 O1 Fe1 137.7(3) . . ?
P1 O1 Na1 133.2(3) . . ?
Fe1 O1 Na1 89.06(17) . . ?
P1 O2 Fe2 133.5(3) . . ?
P1 O3 O2W 115.2(3) . . ?
P2 O6 Fe1 127.9(3) . . ?
P3 O7 Fe2 166.3(3) . 21 ?
P3 O8 Fe2 127.6(2) . . ?
P3 O8 Na1 116.3(2) . . ?
Fe2 O8 Na1 115.66(18) . . ?
P3 O9 Fe2 143.9(3) . 5 ?
P4 O10 Fe2 143.0(3) . . ?
P4 O12 O1W 127.3(2) . 21 ?
Fe2 O1W O2W 107.9(2) . . ?
Fe2 O1W O3W 108.6(3) . 10_545 ?
O2W O1W O3W 107.1(4) . 10_545 ?
O3 O2W O1W 99.1(2) . . ?
O3 O2W O6W 122.3(6) . . ?
O1W O2W O6W 120.7(7) . . ?
O4W O3W O5W 122.1(8) . 23_655 ?

loop_
_geom_bond_atom_site_label_1
_geom_bond_atom_site_label_2
_geom_bond_distance
_geom_bond_site_symmetry_2
_geom_bond_publ_flag
Fe1 O6 1.994(4) 5 ?
Fe1 O6 1.994(4) . ?
Fe1 O6 1.994(4) 9 ?
Fe1 O1 1.997(4) 9 ?
Fe1 O1 1.997(4) . ?
Fe1 O1 1.997(4) 5 ?
Fe1 Na1 3.109(4) . ?
Fe2 O7 1.949(4) 17 ?
Fe2 O8 1.983(4) . ?
Fe2 O2 1.999(4) . ?
Fe2 O10 2.001(4) . ?
Fe2 O9 2.002(4) 9 ?
Fe2 O1W 2.080(4) . ?
Na1 O8 2.353(4) . ?
Na1 O8 2.353(4) 9 ?
Na1 O8 2.353(4) 5 ?
Na1 O1 2.415(5) 5 ?
Na1 O1 2.415(5) . ?
Na1 O1 2.415(5) 9 ?
Na1 P3 3.324(2) 9 ?
Na1 P3 3.324(2) . ?
Na1 P3 3.324(2) 5 ?
P1 O3 1.514(5) . ?
P1 O2 1.517(5) . ?
P1 O1 1.518(5) . ?
P1 C1 1.841(7) . ?
P2 O4 1.482(5) . ?
P2 O6 1.531(5) . ?
P2 O5 1.540(5) . ?
P2 C1 1.830(7) . ?
P3 O7 1.500(4) . ?
P3 O9 1.509(4) . ?
P3 O8 1.526(4) . ?
P3 C4 1.848(6) . ?
P4 O12 1.498(5) . ?
P4 O10 1.499(5) . ?
P4 O11 1.552(5) . ?
P4 C4 1.848(7) . ?
N1 C1 1.479(9) . ?
N1 C2 1.494(10) . ?
N1 C3 1.510(11) . ?
N2 C5 1.505(9) . ?
N2 C6 1.506(10) . ?
N2 C4 1.508(8) . ?
O3 O2W 2.691(7) . ?
O7 Fe2 1.949(4) 21 ?
O9 Fe2 2.002(4) 5 ?
O12 O1W 2.667(6) 21 ?
O1W O2W 2.729(7) . ?
O1W O3W 2.955(11) 10_545 ?
O2W O6W 2.77(2) . ?
O3W O4W 2.85(2) . ?
O3W O5W 2.87(3) 23_655 ?
O5W O7W 2.80(5) . ?
